data_4082780
loop_
_publ_author_name
'Liu, Jing-Jing'
'Lin, Yue-Jian'
'Jin, Guo-Xin'

_publ_section_title
;
 Box-like Heterometallic Macrocycles Derived from Bis-Terpyridine
 Metalloligands
;
_journal_issue 5
_journal_name_full Organometallics
_journal_page_first 1283
_journal_paper_doi 10.1021/om500093p
_journal_volume 33
_journal_year 2014
_chemical_formula_sum 'C166 H140 F24 Ir4 N16 O34 S8 Zn2'
_chemical_formula_weight 4514.96
_chemical_name_systematic
; 
 ? 
;
_space_group_IT_number 14
_symmetry_cell_setting monoclinic
_symmetry_space_group_name_Hall '-P 2ybc'
_symmetry_space_group_name_H-M 'P 1 21/c 1'
_atom_sites_solution_hydrogens geom
_atom_sites_solution_primary direct
_atom_sites_solution_secondary difmap
_audit_creation_method SHELXL-97
_cell_angle_alpha 90.00
_cell_angle_beta 108.783(2)
_cell_angle_gamma 90.00
_cell_formula_units_Z 2
_cell_length_a 26.557(4)
_cell_length_b 15.194(2)
_cell_length_c 23.626(3)
_cell_measurement_reflns_used 9980
_cell_measurement_temperature 173(2)
_cell_measurement_theta_max 27.12
_cell_measurement_theta_min 2.22
_cell_volume 9026(2)
_computing_cell_refinement 'Bruker SAINT'
_computing_data_collection 'Bruker APEX2'
_computing_data_reduction 'Bruker SAINT'
_computing_molecular_graphics 'Bruker SHELXTL'
_computing_publication_material 'Bruker SHELXTL'
_computing_structure_refinement 'SHELXL-97 (Sheldrick, 1997)'
_computing_structure_solution 'SHELXS-97 (Sheldrick, 1990)'
_diffrn_ambient_temperature 173(2)
_diffrn_measured_fraction_theta_full 0.992
_diffrn_measured_fraction_theta_max 0.992
_diffrn_measurement_device_type 'Bruker APEX-II CCD'
_diffrn_measurement_method '\f and \w scans'
_diffrn_radiation_monochromator graphite
_diffrn_radiation_source 'fine-focus sealed tube'
_diffrn_radiation_type MoK\a
_diffrn_radiation_wavelength 0.71073
_diffrn_reflns_av_R_equivalents 0.0757
_diffrn_reflns_av_sigmaI/netI 0.0913
_diffrn_reflns_limit_h_max 34
_diffrn_reflns_limit_h_min -33
_diffrn_reflns_limit_k_max 14
_diffrn_reflns_limit_k_min -19
_diffrn_reflns_limit_l_max 30
_diffrn_reflns_limit_l_min -30
_diffrn_reflns_number 64221
_diffrn_reflns_theta_full 27.54
_diffrn_reflns_theta_max 27.54
_diffrn_reflns_theta_min 0.81
_diffrn_standards_decay_% 7.21
_exptl_absorpt_coefficient_mu 3.391
_exptl_absorpt_correction_T_max 0.7731
_exptl_absorpt_correction_T_min 0.3749
_exptl_absorpt_correction_type multi-scan
_exptl_absorpt_process_details sadabs
_exptl_crystal_colour purple
_exptl_crystal_density_diffrn 1.661
_exptl_crystal_density_method 'not measured'
_exptl_crystal_description prism
_exptl_crystal_F_000 4464
_exptl_crystal_size_max 0.36
_exptl_crystal_size_mid 0.08
_exptl_crystal_size_min 0.08
_platon_squeeze_details ' '
_refine_diff_density_max 3.407
_refine_diff_density_min -1.579
_refine_diff_density_rms 0.198
_refine_ls_extinction_method none
_refine_ls_goodness_of_fit_ref 0.969
_refine_ls_hydrogen_treatment constr
_refine_ls_matrix_type full
_refine_ls_number_parameters 1125
_refine_ls_number_reflns 20654
_refine_ls_number_restraints 103
_refine_ls_restrained_S_all 0.988
_refine_ls_R_factor_all 0.0948
_refine_ls_R_factor_gt 0.0608
_refine_ls_shift/su_max 0.003
_refine_ls_shift/su_mean 0.000
_refine_ls_structure_factor_coef Fsqd
_refine_ls_weighting_details 'calc w=1/[\s^2^(Fo^2^)+(0.1097P)^2^+0.0000P] where P=(Fo^2^+2Fc^2^)/3'
_refine_ls_weighting_scheme calc
_refine_ls_wR_factor_gt 0.1631
_refine_ls_wR_factor_ref 0.1791
_reflns_number_gt 13477
_reflns_number_total 20654
_reflns_threshold_expression >2sigma(I)
_cod_data_source_file om500093p_si_002.cif
_cod_data_source_block 1a
_cod_depositor_comments
;
The following automatic conversions were performed:

'_symmetry_cell_setting' value 'Monoclinic' changed to 'monoclinic'
according to
/usr/data/users/saulius/crontab/automatic-downloads/current/ACS/lib/dictionaries/cif_core.dic
dictionary named 'cif_core.dic' version 2.4.2 from 2011-04-26.

Automatic conversion script
Id: cif_fix_values 2281 2013-09-26 08:29:07Z andrius 
;
_cod_original_sg_symbol_H-M P2(1)/c
_cod_database_code 4082780

loop_
_symmetry_equiv_pos_as_xyz
'x, y, z'
'-x, y+1/2, -z+1/2'
'-x, -y, -z'
'x, -y-1/2, z-1/2'

loop_
_atom_site_label
_atom_site_type_symbol
_atom_site_fract_x
_atom_site_fract_y
_atom_site_fract_z
_atom_site_U_iso_or_equiv
_atom_site_adp_type
_atom_site_occupancy
_atom_site_symmetry_multiplicity
_atom_site_calc_flag
_atom_site_refinement_flags
_atom_site_disorder_assembly
_atom_site_disorder_group
Ir1 Ir 0.053870(11) 0.058418(18) 0.201910(12) 0.02702(9) Uani 1 1 d . . .
Ir2 Ir 0.180716(12) -0.397233(19) 0.097244(13) 0.03329(10) Uani 1 1 d . . .
Zn1 Zn 0.42332(4) 0.23804(10) 0.57001(5) 0.0594(3) Uani 1 1 d . . .
N1 N 0.3575(3) 0.2802(5) 0.6013(3) 0.0490(19) Uani 1 1 d . . .
N2 N 0.3559(3) 0.2012(6) 0.5023(3) 0.051(2) Uani 1 1 d . . .
N3 N 0.4535(3) 0.1748(9) 0.5063(4) 0.088(4) Uani 1 1 d . . .
N4 N 0.1259(2) 0.0879(4) 0.2685(3) 0.0276(13) Uani 1 1 d . . .
N5 N 0.4431(3) 0.1221(5) 0.6273(4) 0.051(2) Uani 1 1 d . . .
N6 N 0.4933(3) 0.2710(5) 0.6367(3) 0.0477(19) Uani 1 1 d . . .
N7 N 0.4397(3) 0.3696(8) 0.5482(4) 0.078(3) Uani 1 1 d . . .
N8 N 0.7445(3) 0.3627(4) 0.8402(3) 0.0348(15) Uani 1 1 d . . .
O1 O 0.0746(2) -0.0669(3) 0.2356(2) 0.0355(13) Uani 1 1 d . . .
O2 O 0.0999(2) 0.0309(3) 0.1486(2) 0.0287(11) Uani 1 1 d . . .
O3 O 0.1754(2) -0.2650(3) 0.0761(2) 0.0315(11) Uani 1 1 d . . .
O4 O 0.1540(2) -0.3595(3) 0.1660(2) 0.0354(12) Uani 1 1 d . . .
O5 O 0.9194(3) 0.6218(4) 0.0623(3) 0.0619(19) Uani 1 1 d . . .
O6 O 0.8858(3) 0.7639(5) 0.0760(4) 0.071(2) Uani 1 1 d . . .
O7 O 0.8840(5) 0.7200(6) -0.0207(4) 0.113(4) Uani 1 1 d . . .
O8 O 0.6751(4) -0.0398(5) 0.7096(4) 0.075(2) Uani 1 1 d . . .
O9 O 0.6530(5) 0.0749(9) 0.7714(5) 0.132(5) Uani 1 1 d . . .
O10 O 0.6496(6) 0.1049(10) 0.6666(5) 0.172(6) Uani 1 1 d . . .
S1 S 0.90802(11) 0.70905(16) 0.04005(11) 0.0529(6) Uani 1 1 d . . .
S2 S 0.66972(18) 0.0489(3) 0.7187(2) 0.1077(14) Uani 1 1 d D . .
F1 F 1.0024(3) 0.7531(5) 0.1102(3) 0.087(2) Uani 1 1 d . . .
F2 F 0.9998(4) 0.7148(6) 0.0228(4) 0.110(3) Uani 1 1 d . . .
F3 F 0.9690(3) 0.8405(4) 0.0371(3) 0.083(2) Uani 1 1 d . . .
F4 F 0.7601(4) 0.0339(8) 0.7963(4) 0.140(4) Uani 1 1 d . . .
F5 F 0.7627(5) 0.0741(7) 0.7066(6) 0.150(4) Uani 1 1 d . . .
F6 F 0.7429(4) 0.1736(6) 0.7539(6) 0.173(5) Uani 1 1 d . . .
C1 C 0.1002(3) -0.1270(5) 0.2176(3) 0.0256(15) Uani 1 1 d . . .
C2 C 0.1176(3) -0.1237(4) 0.1672(3) 0.0231(14) Uani 1 1 d . . .
C3 C 0.1157(3) -0.0444(4) 0.1358(3) 0.0219(14) Uani 1 1 d . . .
C4 C 0.1357(3) -0.0407(4) 0.0849(3) 0.0259(15) Uani 1 1 d . . .
C5 C 0.1349(3) 0.0372(5) 0.0543(3) 0.0307(16) Uani 1 1 d . . .
H5 H 0.1199 0.0883 0.0658 0.037 Uiso 1 1 calc R . .
C6 C 0.1549(4) 0.0425(5) 0.0083(3) 0.042(2) Uani 1 1 d . . .
H6 H 0.1542 0.0967 -0.0120 0.050 Uiso 1 1 calc R . .
C7 C 0.1770(4) -0.0345(6) -0.0090(4) 0.043(2) Uani 1 1 d . . .
H7 H 0.1919 -0.0314 -0.0405 0.052 Uiso 1 1 calc R . .
C8 C 0.1767(3) -0.1123(6) 0.0192(4) 0.040(2) Uani 1 1 d . . .
H8 H 0.1908 -0.1637 0.0069 0.048 Uiso 1 1 calc R . .
C9 C 0.1556(3) -0.1171(5) 0.0670(3) 0.0294(16) Uani 1 1 d . . .
C10 C 0.1573(3) -0.2006(5) 0.0978(3) 0.0259(15) Uani 1 1 d . . .
C11 C 0.1386(3) -0.2042(4) 0.1482(3) 0.0231(14) Uani 1 1 d . . .
C12 C 0.1425(3) -0.2821(5) 0.1807(3) 0.0274(15) Uani 1 1 d . . .
C13 C 0.1338(3) -0.2794(5) 0.2388(3) 0.0297(16) Uani 1 1 d . . .
C14 C 0.1486(3) -0.3509(6) 0.2776(4) 0.041(2) Uani 1 1 d . . .
H14 H 0.1630 -0.4022 0.2656 0.049 Uiso 1 1 calc R . .
C15 C 0.1423(4) -0.3476(6) 0.3340(4) 0.049(2) Uani 1 1 d . . .
H15 H 0.1532 -0.3957 0.3609 0.058 Uiso 1 1 calc R . .
C16 C 0.1204(4) -0.2741(7) 0.3503(4) 0.048(2) Uani 1 1 d . . .
H16 H 0.1154 -0.2723 0.3883 0.057 Uiso 1 1 calc R . .
C17 C 0.1055(3) -0.2030(5) 0.3129(3) 0.0355(18) Uani 1 1 d . . .
H17 H 0.0902 -0.1530 0.3252 0.043 Uiso 1 1 calc R . .
C18 C 0.1125(3) -0.2035(5) 0.2562(3) 0.0306(16) Uani 1 1 d . . .
C19 C 0.3627(4) 0.3179(8) 0.6524(4) 0.064(3) Uani 1 1 d . . .
H19 H 0.3974 0.3263 0.6800 0.076 Uiso 1 1 calc R . .
C20 C 0.3185(4) 0.3466(8) 0.6679(4) 0.059(3) Uani 1 1 d . . .
H20 H 0.3230 0.3729 0.7057 0.071 Uiso 1 1 calc R . .
C21 C 0.2680(4) 0.3357(8) 0.6267(5) 0.064(3) Uani 1 1 d . . .
H21 H 0.2373 0.3568 0.6347 0.076 Uiso 1 1 calc R . .
C22 C 0.2637(4) 0.2933(6) 0.5738(4) 0.047(2) Uani 1 1 d . . .
H22 H 0.2297 0.2818 0.5456 0.057 Uiso 1 1 calc R . .
C23 C 0.3093(3) 0.2676(6) 0.5622(4) 0.0384(19) Uani 1 1 d . . .
C24 C 0.3074(3) 0.2217(6) 0.5059(4) 0.0380(19) Uani 1 1 d . . .
C25 C 0.2623(3) 0.1994(5) 0.4605(3) 0.0352(18) Uani 1 1 d . . .
H25 H 0.2284 0.2139 0.4634 0.042 Uiso 1 1 calc R . .
C26 C 0.2657(3) 0.1561(6) 0.4106(3) 0.0385(19) Uani 1 1 d . . .
C27 C 0.3161(4) 0.1366(8) 0.4086(4) 0.059(3) Uani 1 1 d . . .
H27 H 0.3200 0.1050 0.3756 0.071 Uiso 1 1 calc R . .
C28 C 0.3600(4) 0.1627(9) 0.4539(4) 0.063(3) Uani 1 1 d . . .
C29 C 0.4155(4) 0.1412(12) 0.4573(5) 0.095(5) Uani 1 1 d . . .
C30 C 0.4284(5) 0.0884(14) 0.4152(7) 0.125(6) Uani 1 1 d U . .
H30 H 0.4009 0.0651 0.3822 0.150 Uiso 1 1 calc R . .
C31 C 0.4811(6) 0.0699(15) 0.4216(8) 0.142(7) Uani 1 1 d U . .
H31 H 0.4906 0.0346 0.3935 0.170 Uiso 1 1 calc R . .
C32 C 0.5194(7) 0.1058(15) 0.4712(9) 0.148(7) Uani 1 1 d U . .
H32 H 0.5560 0.0950 0.4775 0.178 Uiso 1 1 calc R . .
C33 C 0.5042(5) 0.1581(14) 0.5123(5) 0.125(7) Uani 1 1 d . . .
H33 H 0.5311 0.1823 0.5456 0.150 Uiso 1 1 calc R . .
C34 C 0.1284(3) 0.0784(6) 0.3261(3) 0.0362(18) Uani 1 1 d . . .
H34 H 0.0984 0.0557 0.3347 0.043 Uiso 1 1 calc R . .
C35 C 0.1729(3) 0.1006(5) 0.3725(3) 0.0361(18) Uani 1 1 d . . .
H35 H 0.1728 0.0944 0.4125 0.043 Uiso 1 1 calc R . .
C36 C 0.2182(3) 0.1320(5) 0.3617(3) 0.0323(17) Uani 1 1 d . . .
C37 C 0.2160(3) 0.1375(7) 0.3016(4) 0.046(2) Uani 1 1 d . . .
H37 H 0.2464 0.1554 0.2917 0.055 Uiso 1 1 calc R . .
C38 C 0.1700(3) 0.1168(6) 0.2579(4) 0.043(2) Uani 1 1 d . . .
H38 H 0.1689 0.1231 0.2175 0.052 Uiso 1 1 calc R . .
C39 C 0.4145(5) 0.0475(10) 0.6209(7) 0.088(5) Uani 1 1 d . . .
H39 H 0.3832 0.0420 0.5873 0.106 Uiso 1 1 calc R . .
C40 C 0.4287(6) -0.0224(10) 0.6614(6) 0.087(4) Uani 1 1 d . . .
H40 H 0.4075 -0.0741 0.6556 0.105 Uiso 1 1 calc R . .
C41 C 0.4737(5) -0.0148(9) 0.7095(6) 0.079(3) Uani 1 1 d . . .
H41 H 0.4837 -0.0599 0.7389 0.095 Uiso 1 1 calc R . .
C42 C 0.5053(5) 0.0627(7) 0.7146(5) 0.069(3) Uani 1 1 d . . .
H42 H 0.5382 0.0687 0.7458 0.083 Uiso 1 1 calc R . .
C43 C 0.4868(4) 0.1279(7) 0.6734(4) 0.051(2) Uani 1 1 d . . .
C44 C 0.5182(4) 0.2118(7) 0.6772(4) 0.051(2) Uani 1 1 d . . .
C45 C 0.5673(3) 0.2293(6) 0.7168(4) 0.046(2) Uani 1 1 d . . .
H45 H 0.5847 0.1862 0.7457 0.055 Uiso 1 1 calc R . .
C46 C 0.5915(3) 0.3073(6) 0.7156(4) 0.044(2) Uani 1 1 d . . .
C47 C 0.5657(4) 0.3685(7) 0.6744(4) 0.055(3) Uani 1 1 d . . .
H47 H 0.5812 0.4245 0.6731 0.066 Uiso 1 1 calc R . .
C48 C 0.5151(4) 0.3466(8) 0.6334(4) 0.057(3) Uani 1 1 d . . .
C49 C 0.4828(4) 0.4082(10) 0.5867(5) 0.083(4) Uani 1 1 d . . .
C50 C 0.4955(6) 0.4911(11) 0.5801(7) 0.125(6) Uani 1 1 d U . .
H50 H 0.5281 0.5143 0.6056 0.150 Uiso 1 1 calc R . .
C51 C 0.4608(7) 0.5459(13) 0.5354(8) 0.150(8) Uani 1 1 d U . .
H51 H 0.4685 0.6063 0.5317 0.180 Uiso 1 1 calc R . .
C52 C 0.4167(6) 0.5082(13) 0.4987(7) 0.125(6) Uani 1 1 d U . .
H52 H 0.3921 0.5425 0.4687 0.151 Uiso 1 1 calc R . .
C53 C 0.4065(4) 0.4201(13) 0.5041(6) 0.108(6) Uani 1 1 d . . .
H53 H 0.3759 0.3940 0.4765 0.129 Uiso 1 1 calc R . .
C54 C 0.7285(3) 0.3969(5) 0.7848(4) 0.040(2) Uani 1 1 d . . .
H54 H 0.7524 0.4342 0.7736 0.048 Uiso 1 1 calc R . .
C55 C 0.6805(3) 0.3813(6) 0.7443(4) 0.044(2) Uani 1 1 d . . .
H55 H 0.6711 0.4073 0.7057 0.053 Uiso 1 1 calc R . .
C56 C 0.6455(4) 0.3272(6) 0.7596(4) 0.048(2) Uani 1 1 d . . .
C57 C 0.6607(3) 0.2911(6) 0.8160(4) 0.044(2) Uani 1 1 d . . .
H57 H 0.6373 0.2534 0.8277 0.053 Uiso 1 1 calc R . .
C58 C 0.7108(3) 0.3104(6) 0.8557(4) 0.042(2) Uani 1 1 d . . .
H58 H 0.7212 0.2858 0.8947 0.051 Uiso 1 1 calc R . .
C59 C -0.0155(3) 0.0971(5) 0.1305(3) 0.0307(17) Uani 1 1 d . . .
C60 C -0.0305(3) 0.0435(5) 0.1708(3) 0.0355(18) Uani 1 1 d . . .
C61 C -0.0137(3) 0.0843(6) 0.2288(3) 0.0359(18) Uani 1 1 d . . .
C62 C 0.0111(3) 0.1664(5) 0.2228(3) 0.0314(17) Uani 1 1 d . . .
C63 C 0.0105(3) 0.1743(5) 0.1620(3) 0.0306(16) Uani 1 1 d . . .
C64 C -0.0241(4) 0.0807(7) 0.0644(4) 0.054(3) Uani 1 1 d . . .
H64A H 0.0103 0.0807 0.0573 0.082 Uiso 1 1 calc R . .
H64B H -0.0467 0.1274 0.0406 0.082 Uiso 1 1 calc R . .
H64C H -0.0416 0.0236 0.0528 0.082 Uiso 1 1 calc R . .
C65 C -0.0585(4) -0.0454(6) 0.1559(5) 0.056(3) Uani 1 1 d . . .
H65A H -0.0964 -0.0361 0.1347 0.084 Uiso 1 1 calc R . .
H65B H -0.0542 -0.0780 0.1930 0.084 Uiso 1 1 calc R . .
H65C H -0.0428 -0.0792 0.1304 0.084 Uiso 1 1 calc R . .
C66 C -0.0232(3) 0.0494(6) 0.2827(4) 0.046(2) Uani 1 1 d . . .
H66A H 0.0050 0.0697 0.3184 0.069 Uiso 1 1 calc R . .
H66B H -0.0233 -0.0150 0.2815 0.069 Uiso 1 1 calc R . .
H66C H -0.0577 0.0704 0.2841 0.069 Uiso 1 1 calc R . .
C67 C 0.0332(4) 0.2317(6) 0.2705(4) 0.048(2) Uani 1 1 d . . .
H67A H 0.0613 0.2653 0.2618 0.072 Uiso 1 1 calc R . .
H67B H 0.0480 0.2013 0.3089 0.072 Uiso 1 1 calc R . .
H67C H 0.0049 0.2718 0.2725 0.072 Uiso 1 1 calc R . .
C68 C 0.0313(4) 0.2503(6) 0.1371(4) 0.049(2) Uani 1 1 d . . .
H68A H 0.0030 0.2940 0.1219 0.073 Uiso 1 1 calc R . .
H68B H 0.0436 0.2302 0.1044 0.073 Uiso 1 1 calc R . .
H68C H 0.0610 0.2769 0.1685 0.073 Uiso 1 1 calc R . .
C69 C 0.1803(4) -0.4474(6) 0.0126(4) 0.044(2) Uani 1 1 d . . .
C70 C 0.2113(3) -0.5052(5) 0.0600(4) 0.044(2) Uani 1 1 d . . .
C71 C 0.1783(3) -0.5377(5) 0.0914(4) 0.042(2) Uani 1 1 d . . .
C72 C 0.1256(3) -0.5039(5) 0.0619(4) 0.0389(19) Uani 1 1 d . . .
C73 C 0.1266(4) -0.4481(6) 0.0146(4) 0.046(2) Uani 1 1 d . . .
C74 C 0.2007(5) -0.3988(7) -0.0304(4) 0.059(3) Uani 1 1 d . . .
H74A H 0.2381 -0.3834 -0.0110 0.089 Uiso 1 1 calc R . .
H74B H 0.1798 -0.3449 -0.0434 0.089 Uiso 1 1 calc R . .
H74C H 0.1975 -0.4361 -0.0653 0.089 Uiso 1 1 calc R . .
C75 C 0.2696(4) -0.5230(7) 0.0747(5) 0.066(3) Uani 1 1 d . . .
H75A H 0.2874 -0.5136 0.1176 0.099 Uiso 1 1 calc R . .
H75B H 0.2846 -0.4830 0.0518 0.099 Uiso 1 1 calc R . .
H75C H 0.2749 -0.5840 0.0644 0.099 Uiso 1 1 calc R . .
C76 C 0.1927(5) -0.6027(6) 0.1404(4) 0.063(3) Uani 1 1 d . . .
H76A H 0.1841 -0.6620 0.1237 0.094 Uiso 1 1 calc R . .
H76B H 0.1727 -0.5905 0.1678 0.094 Uiso 1 1 calc R . .
H76C H 0.2309 -0.5989 0.1621 0.094 Uiso 1 1 calc R . .
C77 C 0.0785(4) -0.5204(8) 0.0813(5) 0.071(3) Uani 1 1 d . . .
H77A H 0.0587 -0.4655 0.0792 0.107 Uiso 1 1 calc R . .
H77B H 0.0903 -0.5423 0.1225 0.107 Uiso 1 1 calc R . .
H77C H 0.0556 -0.5644 0.0550 0.107 Uiso 1 1 calc R . .
C78 C 0.0832(4) -0.4015(7) -0.0290(5) 0.063(3) Uani 1 1 d . . .
H78A H 0.0706 -0.4359 -0.0660 0.094 Uiso 1 1 calc R . .
H78B H 0.0958 -0.3439 -0.0375 0.094 Uiso 1 1 calc R . .
H78C H 0.0539 -0.3932 -0.0127 0.094 Uiso 1 1 calc R . .
C79 C 0.9736(4) 0.7576(6) 0.0539(4) 0.047(2) Uani 1 1 d . . .
C80 C 0.7319(6) 0.0758(12) 0.7509(6) 0.140(7) Uani 1 1 d DU . .
C81 C 0.3321(8) 0.3367(14) 0.2781(8) 0.076(6) Uani 0.589(5) 1 d PD A 1
F7 F 0.3408(5) 0.3813(8) 0.2358(6) 0.083(4) Uani 0.589(5) 1 d P A 1
F8 F 0.3683(6) 0.2792(12) 0.2961(7) 0.128(6) Uani 0.589(5) 1 d P A 1
F9 F 0.2840(6) 0.2921(9) 0.2549(6) 0.097(4) Uani 0.589(5) 1 d P A 1
O11 O 0.3255(8) 0.3381(12) 0.3777(8) 0.111(5) Uani 0.589(5) 1 d PU A 1
O12 O 0.3780(6) 0.4527(10) 0.3536(7) 0.095(5) Uani 0.589(5) 1 d PU A 1
O13 O 0.2822(5) 0.4652(8) 0.3174(7) 0.158(6) Uani 0.589(5) 1 d P A 1
S3 S 0.32870(18) 0.4056(3) 0.3375(2) 0.0639(15) Uani 0.589(5) 1 d PD A 1
C81' C 0.2045(7) 0.3754(15) 0.3259(9) 0.214(14) Uiso 0.411(5) 1 d PDU A 2
F7' F 0.1594(7) 0.3955(13) 0.2826(7) 0.111(7) Uiso 0.411(5) 1 d PD A 2
F8' F 0.2221(12) 0.305(2) 0.3021(16) 0.51(4) Uiso 0.411(5) 1 d PDU A 2
F9' F 0.1846(6) 0.3427(13) 0.3640(8) 0.121(7) Uani 0.411(5) 1 d PDU A 2
O11' O 0.2356(14) 0.502(2) 0.3958(17) 0.225(18) Uani 0.411(5) 1 d PDU A 2
O12' O 0.2978(8) 0.3746(16) 0.3977(11) 0.111(5) Uani 0.411(5) 1 d PDU A 2
S3' S 0.2586(5) 0.4397(8) 0.3685(6) 0.185(7) Uani 0.411(5) 1 d PDU A 2
O13' O 0.2822(5) 0.4652(8) 0.3174(7) 0.158(6) Uani 0.411(5) 1 d PD A 2
O17 O 0.4772(6) 0.2195(11) 0.2791(8) 0.170(6) Uani 1 1 d U . .
C82 C 0.4959(12) 0.271(2) 0.3429(14) 0.225(14) Uani 1 1 d . . .

loop_
_atom_site_aniso_label
_atom_site_aniso_U_11
_atom_site_aniso_U_22
_atom_site_aniso_U_33
_atom_site_aniso_U_23
_atom_site_aniso_U_13
_atom_site_aniso_U_12
Ir1 0.03092(16) 0.02548(15) 0.02198(14) -0.00322(11) 0.00478(11) 0.00212(12)
Ir2 0.03184(17) 0.02356(16) 0.03491(17) -0.00644(12) -0.00256(12) 0.00418(12)
Zn1 0.0288(5) 0.0982(10) 0.0435(6) -0.0151(6) 0.0010(4) -0.0124(6)
N1 0.042(4) 0.060(5) 0.038(4) -0.015(4) 0.003(3) -0.005(4)
N2 0.028(4) 0.078(6) 0.041(4) -0.011(4) 0.003(3) -0.006(4)
N3 0.028(4) 0.173(12) 0.059(6) -0.021(7) 0.009(4) -0.008(6)
N4 0.026(3) 0.023(3) 0.030(3) -0.002(2) 0.005(3) 0.009(3)
N5 0.030(4) 0.054(5) 0.066(5) -0.022(4) 0.011(4) -0.016(4)
N6 0.037(4) 0.053(5) 0.043(4) -0.003(4) -0.001(3) -0.009(4)
N7 0.038(5) 0.136(10) 0.044(5) 0.028(5) -0.007(4) -0.015(5)
N8 0.041(4) 0.026(3) 0.031(3) -0.001(3) 0.001(3) 0.002(3)
O1 0.055(4) 0.029(3) 0.024(3) 0.003(2) 0.015(2) 0.008(3)
O2 0.037(3) 0.023(2) 0.025(2) 0.003(2) 0.010(2) 0.007(2)
O3 0.034(3) 0.024(3) 0.036(3) 0.005(2) 0.012(2) 0.011(2)
O4 0.039(3) 0.025(3) 0.037(3) 0.000(2) 0.005(2) 0.003(2)
O5 0.078(5) 0.034(3) 0.072(5) -0.009(3) 0.022(4) 0.000(3)
O6 0.081(5) 0.052(4) 0.097(6) -0.001(4) 0.051(5) 0.011(4)
O7 0.153(10) 0.077(6) 0.073(6) -0.013(5) -0.013(6) 0.005(6)
O8 0.104(7) 0.053(5) 0.082(5) -0.012(4) 0.051(5) -0.011(4)
O9 0.158(11) 0.160(11) 0.091(7) -0.007(7) 0.060(8) 0.063(9)
O10 0.183(14) 0.213(16) 0.081(8) 0.065(9) -0.012(8) 0.005(11)
S1 0.0598(15) 0.0378(12) 0.0531(14) -0.0024(10) 0.0069(12) -0.0010(11)
S2 0.096(3) 0.084(3) 0.124(4) -0.005(2) 0.009(3) -0.005(2)
F1 0.067(4) 0.124(7) 0.064(4) 0.001(4) 0.013(3) -0.023(4)
F2 0.131(7) 0.100(6) 0.144(7) 0.014(5) 0.107(6) 0.023(5)
F3 0.112(6) 0.059(4) 0.101(5) 0.011(4) 0.069(5) -0.010(4)
F4 0.101(7) 0.174(10) 0.116(7) 0.022(7) -0.004(6) 0.028(7)
F5 0.147(9) 0.102(7) 0.212(12) -0.021(8) 0.072(9) -0.020(7)
F6 0.097(7) 0.081(6) 0.292(15) -0.060(8) -0.005(8) -0.004(5)
C1 0.024(4) 0.026(4) 0.019(3) -0.004(3) -0.003(3) -0.002(3)
C2 0.021(3) 0.023(3) 0.020(3) -0.002(3) -0.001(3) -0.002(3)
C3 0.022(3) 0.022(3) 0.018(3) -0.001(3) 0.001(3) 0.000(3)
C4 0.033(4) 0.021(3) 0.021(3) -0.002(3) 0.003(3) -0.002(3)
C5 0.039(4) 0.025(4) 0.031(4) -0.004(3) 0.016(3) -0.002(3)
C6 0.066(6) 0.029(4) 0.031(4) 0.007(3) 0.017(4) -0.003(4)
C7 0.051(5) 0.046(5) 0.041(5) 0.000(4) 0.026(4) -0.006(4)
C8 0.036(4) 0.043(5) 0.044(5) 0.000(4) 0.016(4) 0.007(4)
C9 0.027(4) 0.034(4) 0.022(3) -0.007(3) 0.002(3) 0.000(3)
C10 0.030(4) 0.024(4) 0.018(3) -0.004(3) -0.001(3) 0.001(3)
C11 0.023(3) 0.018(3) 0.024(3) 0.001(3) 0.002(3) -0.003(3)
C12 0.022(3) 0.027(4) 0.028(4) -0.001(3) 0.000(3) -0.005(3)
C13 0.026(4) 0.031(4) 0.029(4) 0.005(3) 0.004(3) -0.004(3)
C14 0.040(5) 0.032(4) 0.050(5) 0.018(4) 0.016(4) 0.007(4)
C15 0.050(5) 0.046(5) 0.046(5) 0.019(4) 0.011(4) 0.004(5)
C16 0.050(5) 0.063(6) 0.029(4) 0.018(4) 0.011(4) -0.007(5)
C17 0.039(4) 0.029(4) 0.039(4) 0.001(3) 0.014(4) -0.003(4)
C18 0.025(4) 0.031(4) 0.030(4) -0.003(3) 0.001(3) -0.008(3)
C19 0.058(6) 0.083(8) 0.042(5) -0.010(5) 0.005(5) -0.012(6)
C20 0.057(6) 0.072(7) 0.050(6) -0.013(5) 0.018(5) -0.009(6)
C21 0.060(7) 0.072(8) 0.056(6) -0.019(5) 0.016(5) 0.002(6)
C22 0.041(5) 0.053(6) 0.044(5) -0.013(4) 0.008(4) 0.001(4)
C23 0.036(4) 0.036(4) 0.038(4) -0.002(4) 0.006(3) -0.006(4)
C24 0.030(4) 0.043(5) 0.038(4) -0.003(4) 0.005(3) -0.004(4)
C25 0.025(4) 0.041(5) 0.034(4) -0.003(3) 0.002(3) 0.001(3)
C26 0.027(4) 0.054(5) 0.031(4) -0.004(4) 0.003(3) -0.001(4)
C27 0.039(5) 0.102(9) 0.036(5) -0.023(5) 0.011(4) 0.013(5)
C28 0.036(5) 0.114(10) 0.039(5) -0.031(6) 0.011(4) 0.000(6)
C29 0.035(6) 0.191(16) 0.058(7) -0.057(9) 0.012(5) -0.003(8)
C30 0.055(7) 0.224(16) 0.092(9) -0.071(10) 0.018(7) 0.016(9)
C31 0.071(9) 0.237(17) 0.122(11) -0.073(11) 0.037(9) 0.015(10)
C32 0.072(9) 0.230(17) 0.142(13) -0.052(12) 0.035(10) 0.022(11)
C33 0.047(7) 0.27(2) 0.052(7) -0.049(11) 0.006(6) 0.002(10)
C34 0.037(4) 0.041(5) 0.030(4) -0.004(3) 0.010(3) -0.006(4)
C35 0.037(4) 0.039(5) 0.026(4) 0.001(3) 0.000(3) 0.002(4)
C36 0.026(4) 0.033(4) 0.031(4) -0.005(3) 0.000(3) 0.005(3)
C37 0.027(4) 0.072(7) 0.041(5) -0.003(4) 0.014(4) -0.006(4)
C38 0.036(5) 0.068(6) 0.032(4) -0.002(4) 0.017(4) 0.002(4)
C39 0.043(6) 0.113(12) 0.108(11) -0.055(9) 0.024(7) -0.022(7)
C40 0.080(9) 0.085(10) 0.095(10) 0.000(8) 0.026(8) -0.030(8)
C41 0.079(9) 0.068(8) 0.091(9) -0.005(7) 0.028(7) -0.015(7)
C42 0.085(8) 0.058(7) 0.058(6) -0.010(5) 0.013(6) -0.022(6)
C43 0.049(6) 0.052(6) 0.054(6) -0.012(5) 0.018(5) -0.008(5)
C44 0.037(5) 0.056(6) 0.052(5) -0.015(5) 0.003(4) -0.001(4)
C45 0.038(5) 0.046(5) 0.043(5) -0.004(4) -0.002(4) -0.001(4)
C46 0.035(5) 0.045(5) 0.041(5) -0.003(4) -0.001(4) -0.004(4)
C47 0.039(5) 0.054(6) 0.060(6) -0.003(5) -0.001(4) -0.011(5)
C48 0.040(5) 0.071(7) 0.047(5) 0.007(5) -0.005(4) -0.006(5)
C49 0.045(6) 0.117(11) 0.077(8) 0.050(8) 0.008(6) -0.009(7)
C50 0.070(8) 0.119(11) 0.139(11) 0.064(10) -0.029(8) -0.048(8)
C51 0.103(11) 0.148(13) 0.149(13) 0.089(11) -0.029(9) -0.039(10)
C52 0.071(8) 0.153(13) 0.122(11) 0.083(10) -0.010(8) -0.026(9)
C53 0.029(6) 0.190(18) 0.086(9) 0.063(10) -0.007(6) -0.009(8)
C54 0.038(5) 0.034(4) 0.040(4) 0.001(4) 0.002(4) -0.001(4)
C55 0.040(5) 0.035(5) 0.043(5) -0.006(4) -0.006(4) 0.001(4)
C56 0.042(5) 0.039(5) 0.047(5) -0.006(4) -0.009(4) 0.000(4)
C57 0.036(5) 0.039(5) 0.047(5) -0.001(4) 0.000(4) -0.008(4)
C58 0.043(5) 0.036(5) 0.036(4) -0.006(4) -0.003(4) 0.001(4)
C59 0.035(4) 0.030(4) 0.023(3) -0.002(3) 0.004(3) -0.001(3)
C60 0.036(4) 0.040(5) 0.026(4) 0.001(3) 0.004(3) -0.006(4)
C61 0.031(4) 0.039(4) 0.032(4) -0.002(3) 0.002(3) 0.007(4)
C62 0.027(4) 0.039(4) 0.025(4) -0.007(3) 0.004(3) 0.013(3)
C63 0.030(4) 0.027(4) 0.030(4) -0.002(3) 0.002(3) 0.005(3)
C64 0.058(6) 0.069(7) 0.024(4) -0.016(4) -0.003(4) 0.000(5)
C65 0.064(7) 0.040(5) 0.059(6) 0.001(4) 0.012(5) -0.013(5)
C66 0.035(5) 0.061(6) 0.046(5) 0.009(4) 0.019(4) 0.002(4)
C67 0.052(5) 0.042(5) 0.044(5) -0.020(4) 0.007(4) 0.004(4)
C68 0.049(5) 0.038(5) 0.054(5) 0.011(4) 0.011(4) 0.000(4)
C69 0.053(5) 0.038(5) 0.031(4) -0.009(4) 0.001(4) 0.006(4)
C70 0.044(5) 0.030(4) 0.050(5) -0.018(4) 0.003(4) 0.012(4)
C71 0.035(4) 0.027(4) 0.051(5) -0.013(4) -0.001(4) 0.007(4)
C72 0.039(4) 0.029(4) 0.043(4) -0.019(4) 0.005(4) -0.010(4)
C73 0.042(5) 0.043(5) 0.037(5) -0.008(4) -0.010(4) 0.001(4)
C74 0.078(7) 0.049(6) 0.049(6) -0.009(5) 0.017(5) -0.005(5)
C75 0.049(6) 0.054(6) 0.084(8) -0.018(6) 0.007(5) 0.011(5)
C76 0.097(9) 0.026(5) 0.049(6) 0.005(4) 0.002(5) 0.000(5)
C77 0.068(7) 0.061(7) 0.080(8) -0.024(6) 0.018(6) -0.016(6)
C78 0.062(7) 0.045(6) 0.056(6) 0.000(5) -0.015(5) 0.006(5)
C79 0.058(6) 0.042(5) 0.049(5) 0.001(4) 0.027(5) 0.017(5)
C80 0.172(14) 0.156(13) 0.054(7) -0.023(8) -0.017(8) 0.122(11)
C81 0.055(12) 0.094(17) 0.079(14) 0.017(13) 0.022(11) 0.032(12)
F7 0.085(8) 0.082(8) 0.102(9) 0.010(7) 0.057(7) -0.011(7)
F8 0.114(12) 0.158(15) 0.113(11) 0.009(11) 0.036(9) 0.067(12)
F9 0.107(10) 0.077(9) 0.113(10) -0.016(7) 0.043(9) -0.023(8)
O11 0.107(10) 0.099(10) 0.106(9) 0.050(8) 0.005(7) 0.012(8)
O12 0.079(9) 0.090(10) 0.100(10) 0.037(8) 0.008(8) -0.053(8)
O13 0.106(9) 0.115(9) 0.268(17) 0.078(10) 0.081(10) -0.001(8)
S3 0.046(2) 0.073(3) 0.061(3) 0.025(2) 0.001(2) -0.017(2)
F9' 0.092(12) 0.166(16) 0.100(12) 0.011(11) 0.027(10) 0.070(12)
O11' 0.24(2) 0.28(3) 0.19(2) 0.003(18) 0.115(19) 0.048(19)
O12' 0.107(10) 0.099(10) 0.106(9) 0.050(8) 0.005(7) 0.012(8)
S3' 0.195(12) 0.198(12) 0.233(13) 0.160(10) 0.168(11) 0.140(10)
O13' 0.106(9) 0.115(9) 0.268(17) 0.078(10) 0.081(10) -0.001(8)
O17 0.144(9) 0.172(9) 0.198(9) 0.070(8) 0.061(7) -0.015(7)
C82 0.21(3) 0.23(3) 0.24(3) 0.11(3) 0.08(3) -0.03(2)

loop_
_atom_type_symbol
_atom_type_description
_atom_type_scat_dispersion_real
_atom_type_scat_dispersion_imag
_atom_type_scat_source
C C 0.0033 0.0016 'International Tables Vol C Tables 4.2.6.8 and 6.1.1.4'
H H 0.0000 0.0000 'International Tables Vol C Tables 4.2.6.8 and 6.1.1.4'
N N 0.0061 0.0033 'International Tables Vol C Tables 4.2.6.8 and 6.1.1.4'
O O 0.0106 0.0060 'International Tables Vol C Tables 4.2.6.8 and 6.1.1.4'
F F 0.0171 0.0103 'International Tables Vol C Tables 4.2.6.8 and 6.1.1.4'
S S 0.1246 0.1234 'International Tables Vol C Tables 4.2.6.8 and 6.1.1.4'
Zn Zn 0.2839 1.4301 'International Tables Vol C Tables 4.2.6.8 and 6.1.1.4'
Ir Ir -1.4442 7.9887 'International Tables Vol C Tables 4.2.6.8 and 6.1.1.4'

loop_
_geom_angle_atom_site_label_1
_geom_angle_atom_site_label_2
_geom_angle_atom_site_label_3
_geom_angle
_geom_angle_site_symmetry_1
_geom_angle_site_symmetry_3
O2 Ir1 O1 84.9(2) . .
O2 Ir1 N4 85.6(2) . .
O1 Ir1 N4 80.9(2) . .
O2 Ir1 C61 160.9(2) . .
O1 Ir1 C61 101.6(3) . .
N4 Ir1 C61 113.0(3) . .
O2 Ir1 C60 122.1(2) . .
O1 Ir1 C60 98.9(3) . .
N4 Ir1 C60 152.2(3) . .
C61 Ir1 C60 39.5(3) . .
O2 Ir1 C59 95.9(2) . .
O1 Ir1 C59 127.6(3) . .
N4 Ir1 C59 151.4(3) . .
C61 Ir1 C59 65.8(3) . .
C60 Ir1 C59 38.3(3) . .
O2 Ir1 C62 139.4(3) . .
O1 Ir1 C62 135.4(3) . .
N4 Ir1 C62 95.0(2) . .
C61 Ir1 C62 39.4(3) . .
C60 Ir1 C62 65.5(3) . .
C59 Ir1 C62 65.5(3) . .
O2 Ir1 C63 103.8(2) . .
O1 Ir1 C63 164.1(3) . .
N4 Ir1 C63 112.6(2) . .
C61 Ir1 C63 66.0(3) . .
C60 Ir1 C63 65.2(3) . .
C59 Ir1 C63 39.3(3) . .
C62 Ir1 C63 39.1(3) . .
O4 Ir2 O3 84.6(2) . .
O4 Ir2 N8 82.2(2) . 3_656
O3 Ir2 N8 84.5(2) . 3_656
O4 Ir2 C69 160.3(3) . .
O3 Ir2 C69 98.1(3) . .
N8 Ir2 C69 117.4(3) 3_656 .
O4 Ir2 C71 108.6(3) . .
O3 Ir2 C71 163.3(3) . .
N8 Ir2 C71 107.0(3) 3_656 .
C69 Ir2 C71 66.0(3) . .
O4 Ir2 C70 144.4(3) . .
O3 Ir2 C70 130.7(3) . .
N8 Ir2 C70 94.7(3) 3_656 .
C69 Ir2 C70 39.7(3) . .
C71 Ir2 C70 38.4(3) . .
O4 Ir2 C73 121.1(3) . .
O3 Ir2 C73 99.0(3) . .
N8 Ir2 C73 156.6(3) 3_656 .
C69 Ir2 C73 39.2(4) . .
C71 Ir2 C73 65.6(3) . .
C70 Ir2 C73 65.4(3) . .
O4 Ir2 C72 98.7(3) . .
O3 Ir2 C72 130.6(3) . .
N8 Ir2 C72 144.9(3) 3_656 .
C69 Ir2 C72 64.7(3) . .
C71 Ir2 C72 39.2(3) . .
C70 Ir2 C72 64.3(3) . .
C73 Ir2 C72 38.1(3) . .
N2 Zn1 N6 177.3(3) . .
N2 Zn1 N7 105.0(3) . .
N6 Zn1 N7 75.9(3) . .
N2 Zn1 N3 76.2(3) . .
N6 Zn1 N3 101.3(3) . .
N7 Zn1 N3 95.6(5) . .
N2 Zn1 N5 103.8(3) . .
N6 Zn1 N5 75.2(3) . .
N7 Zn1 N5 151.1(3) . .
N3 Zn1 N5 90.2(4) . .
N2 Zn1 N1 75.8(3) . .
N6 Zn1 N1 106.7(3) . .
N7 Zn1 N1 93.1(4) . .
N3 Zn1 N1 151.9(3) . .
N5 Zn1 N1 94.9(3) . .
C19 N1 C23 119.9(9) . .
C19 N1 Zn1 125.5(7) . .
C23 N1 Zn1 114.5(6) . .
C28 N2 C24 120.1(7) . .
C28 N2 Zn1 120.1(6) . .
C24 N2 Zn1 119.7(6) . .
C33 N3 C29 117.8(11) . .
C33 N3 Zn1 127.0(8) . .
C29 N3 Zn1 114.8(7) . .
C34 N4 C38 117.3(7) . .
C34 N4 Ir1 118.1(5) . .
C38 N4 Ir1 124.6(5) . .
C43 N5 C39 117.7(11) . .
C43 N5 Zn1 115.7(7) . .
C39 N5 Zn1 126.6(9) . .
C48 N6 C44 120.9(8) . .
C48 N6 Zn1 118.4(6) . .
C44 N6 Zn1 120.1(6) . .
C49 N7 C53 118.1(13) . .
C49 N7 Zn1 116.0(8) . .
C53 N7 Zn1 125.3(9) . .
C58 N8 C54 117.9(7) . .
C58 N8 Ir2 121.1(5) . 3_656
C54 N8 Ir2 120.9(6) . 3_656
C1 O1 Ir1 128.9(5) . .
C3 O2 Ir1 128.7(5) . .
C10 O3 Ir2 131.1(5) . .
C12 O4 Ir2 129.7(5) . .
O7 S1 O5 117.9(5) . .
O7 S1 O6 113.8(6) . .
O5 S1 O6 113.5(5) . .
O7 S1 C79 103.5(6) . .
O5 S1 C79 103.5(5) . .
O6 S1 C79 102.1(4) . .
O8 S2 O10 118.0(8) . .
O8 S2 O9 117.3(7) . .
O10 S2 O9 115.0(9) . .
O8 S2 C80 100.2(7) . .
O10 S2 C80 106.9(10) . .
O9 S2 C80 94.2(8) . .
O1 C1 C2 127.1(6) . .
O1 C1 C18 113.4(6) . .
C2 C1 C18 119.5(7) . .
C3 C2 C1 120.6(6) . .
C3 C2 C11 120.3(6) . .
C1 C2 C11 119.1(6) . .
O2 C3 C2 126.7(6) . .
O2 C3 C4 113.0(6) . .
C2 C3 C4 120.3(6) . .
C5 C4 C9 119.9(7) . .
C5 C4 C3 120.8(6) . .
C9 C4 C3 119.3(6) . .
C6 C5 C4 121.6(7) . .
C5 C6 C7 119.0(7) . .
C8 C7 C6 120.3(8) . .
C7 C8 C9 120.1(8) . .
C4 C9 C8 119.0(7) . .
C4 C9 C10 121.8(7) . .
C8 C9 C10 119.1(7) . .
O3 C10 C11 125.8(6) . .
O3 C10 C9 115.1(6) . .
C11 C10 C9 119.1(6) . .
C12 C11 C10 120.4(6) . .
C12 C11 C2 120.3(6) . .
C10 C11 C2 119.2(6) . .
O4 C12 C11 127.4(7) . .
O4 C12 C13 113.5(6) . .
C11 C12 C13 119.1(7) . .
C14 C13 C18 120.2(7) . .
C14 C13 C12 120.0(7) . .
C18 C13 C12 119.8(7) . .
C13 C14 C15 120.3(8) . .
C16 C15 C14 119.3(8) . .
C17 C16 C15 121.4(8) . .
C16 C17 C18 120.6(8) . .
C13 C18 C17 118.1(7) . .
C13 C18 C1 120.4(7) . .
C17 C18 C1 121.5(7) . .
N1 C19 C20 122.0(9) . .
C21 C20 C19 118.5(9) . .
C22 C21 C20 118.1(10) . .
C21 C22 C23 119.4(9) . .
N1 C23 C22 122.0(8) . .
N1 C23 C24 115.9(7) . .
C22 C23 C24 122.0(7) . .
N2 C24 C25 120.3(8) . .
N2 C24 C23 113.8(7) . .
C25 C24 C23 125.9(8) . .
C24 C25 C26 120.5(7) . .
C25 C26 C27 117.4(7) . .
C25 C26 C36 121.4(7) . .
C27 C26 C36 121.1(7) . .
C28 C27 C26 120.2(8) . .
N2 C28 C27 121.4(8) . .
N2 C28 C29 114.1(8) . .
C27 C28 C29 124.1(9) . .
N3 C29 C30 122.1(11) . .
N3 C29 C28 114.4(9) . .
C30 C29 C28 123.5(10) . .
C31 C30 C29 120.5(13) . .
C30 C31 C32 116.8(15) . .
C31 C32 C33 120.4(15) . .
N3 C33 C32 122.5(13) . .
N4 C34 C35 122.1(8) . .
C34 C35 C36 120.7(7) . .
C35 C36 C37 116.7(7) . .
C35 C36 C26 121.2(7) . .
C37 C36 C26 122.1(7) . .
C38 C37 C36 119.4(8) . .
N4 C38 C37 123.7(8) . .
N5 C39 C40 122.9(12) . .
C41 C40 C39 118.6(13) . .
C40 C41 C42 118.3(13) . .
C43 C42 C41 118.1(11) . .
N5 C43 C42 124.2(10) . .
N5 C43 C44 115.3(9) . .
C42 C43 C44 120.4(9) . .
N6 C44 C45 120.6(9) . .
N6 C44 C43 113.1(8) . .
C45 C44 C43 126.3(9) . .
C46 C45 C44 120.7(9) . .
C45 C46 C47 118.7(8) . .
C45 C46 C56 120.9(8) . .
C47 C46 C56 120.4(8) . .
C46 C47 C48 118.4(9) . .
N6 C48 C47 120.5(9) . .
N6 C48 C49 115.9(9) . .
C47 C48 C49 123.5(10) . .
C50 C49 N7 121.9(11) . .
C50 C49 C48 125.1(11) . .
N7 C49 C48 112.9(11) . .
C49 C50 C51 120.8(13) . .
C52 C51 C50 116.8(16) . .
C51 C52 C53 120.8(14) . .
N7 C53 C52 121.3(13) . .
N8 C54 C55 123.7(9) . .
C54 C55 C56 119.0(9) . .
C55 C56 C57 118.7(8) . .
C55 C56 C46 120.8(8) . .
C57 C56 C46 120.5(9) . .
C56 C57 C58 119.2(9) . .
N8 C58 C57 121.5(8) . .
C60 C59 C63 108.3(6) . .
C60 C59 C64 128.2(7) . .
C63 C59 C64 123.5(7) . .
C60 C59 Ir1 70.5(4) . .
C63 C59 Ir1 70.7(4) . .
C64 C59 Ir1 124.8(6) . .
C59 C60 C61 109.1(7) . .
C59 C60 C65 125.5(7) . .
C61 C60 C65 125.4(8) . .
C59 C60 Ir1 71.1(5) . .
C61 C60 Ir1 69.9(4) . .
C65 C60 Ir1 123.6(6) . .
C60 C61 C62 106.9(7) . .
C60 C61 C66 125.6(8) . .
C62 C61 C66 127.4(7) . .
C60 C61 Ir1 70.6(5) . .
C62 C61 Ir1 70.9(4) . .
C66 C61 Ir1 126.0(6) . .
C63 C62 C61 108.2(6) . .
C63 C62 C67 125.6(8) . .
C61 C62 C67 126.2(7) . .
C63 C62 Ir1 70.7(4) . .
C61 C62 Ir1 69.6(4) . .
C67 C62 Ir1 125.6(5) . .
C62 C63 C59 107.4(7) . .
C62 C63 C68 125.2(7) . .
C59 C63 C68 127.3(7) . .
C62 C63 Ir1 70.2(4) . .
C59 C63 Ir1 70.1(4) . .
C68 C63 Ir1 126.6(6) . .
C73 C69 C70 106.9(8) . .
C73 C69 C74 127.2(8) . .
C70 C69 C74 125.9(9) . .
C73 C69 Ir2 71.3(5) . .
C70 C69 Ir2 70.3(4) . .
C74 C69 Ir2 124.6(6) . .
C71 C70 C69 109.0(8) . .
C71 C70 C75 125.9(9) . .
C69 C70 C75 125.0(9) . .
C71 C70 Ir2 70.7(5) . .
C69 C70 Ir2 70.0(4) . .
C75 C70 Ir2 122.9(6) . .
C70 C71 C72 106.9(8) . .
C70 C71 C76 126.9(8) . .
C72 C71 C76 125.8(9) . .
C70 C71 Ir2 70.9(5) . .
C72 C71 Ir2 71.3(4) . .
C76 C71 Ir2 128.6(6) . .
C73 C72 C71 109.6(8) . .
C73 C72 C77 125.3(9) . .
C71 C72 C77 124.9(9) . .
C73 C72 Ir2 70.9(5) . .
C71 C72 Ir2 69.5(4) . .
C77 C72 Ir2 122.7(6) . .
C72 C73 C69 107.5(7) . .
C72 C73 C78 129.8(10) . .
C69 C73 C78 122.7(9) . .
C72 C73 Ir2 71.0(4) . .
C69 C73 Ir2 69.5(4) . .
C78 C73 Ir2 127.5(7) . .
F1 C79 F3 109.0(9) . .
F1 C79 F2 107.3(9) . .
F3 C79 F2 108.4(8) . .
F1 C79 S1 112.0(7) . .
F3 C79 S1 110.1(7) . .
F2 C79 S1 110.0(7) . .
F4 C80 F6 113.7(12) . .
F4 C80 F5 105.8(12) . .
F6 C80 F5 84.8(13) . .
F4 C80 S2 120.2(16) . .
F6 C80 S2 114.8(9) . .
F5 C80 S2 111.3(9) . .
F8 C81 F7 108.3(17) . .
F8 C81 F9 107.3(19) . .
F7 C81 F9 108.8(15) . .
F8 C81 S3 111.6(14) . .
F7 C81 S3 111.7(15) . .
F9 C81 S3 109.0(13) . .
O11 S3 O12 115.4(10) . .
O11 S3 O13 115.7(10) . .
O12 S3 O13 112.1(9) . .
O11 S3 C81 97.6(12) . .
O12 S3 C81 103.4(11) . .
O13 S3 C81 110.9(9) . .
F9' C81' F7' 99.0(13) . .
F9' C81' F8' 105.0(18) . .
F7' C81' F8' 101.9(16) . .
F9' C81' S3' 105.0(14) . .
F7' C81' S3' 132.5(16) . .
F8' C81' S3' 110.4(15) . .
O11' S3' O12' 127(2) . .
O11' S3' C81' 104.2(14) . .
O12' S3' C81' 102.9(12) . .

loop_
_geom_bond_atom_site_label_1
_geom_bond_atom_site_label_2
_geom_bond_distance
_geom_bond_site_symmetry_2
Ir1 O2 2.061(5) .
Ir1 O1 2.069(5) .
Ir1 N4 2.096(6) .
Ir1 C61 2.124(8) .
Ir1 C60 2.133(8) .
Ir1 C59 2.141(7) .
Ir1 C62 2.142(7) .
Ir1 C63 2.149(7) .
Ir2 O4 2.054(5) .
Ir2 O3 2.064(5) .
Ir2 N8 2.125(6) 3_656
Ir2 C69 2.137(8) .
Ir2 C71 2.138(8) .
Ir2 C70 2.140(8) .
Ir2 C73 2.161(8) .
Ir2 C72 2.162(7) .
Zn1 N2 2.057(7) .
Zn1 N6 2.074(7) .
Zn1 N7 2.144(11) .
Zn1 N3 2.148(10) .
Zn1 N5 2.180(9) .
Zn1 N1 2.201(8) .
N1 C19 1.302(12) .
N1 C23 1.330(10) .
N2 C28 1.319(11) .
N2 C24 1.355(11) .
N3 C33 1.331(15) .
N3 C29 1.366(13) .
N4 C34 1.349(10) .
N4 C38 1.349(10) .
N5 C43 1.314(12) .
N5 C39 1.347(15) .
N6 C48 1.301(13) .
N6 C44 1.324(12) .
N7 C49 1.346(15) .
N7 C53 1.362(15) .
N8 C58 1.333(11) .
N8 C54 1.343(10) .
N8 Ir2 2.125(6) 3_656
O1 C1 1.289(9) .
O2 C3 1.287(8) .
O3 C10 1.270(8) .
O4 C12 1.290(9) .
O5 S1 1.422(7) .
O6 S1 1.446(7) .
O7 S1 1.381(9) .
O8 S2 1.380(8) .
O9 S2 1.503(11) .
O10 S2 1.448(11) .
S1 C79 1.821(11) .
S2 C80 1.631(15) .
F1 C79 1.305(11) .
F2 C79 1.334(11) .
F3 C79 1.314(11) .
F4 C80 1.265(15) .
F5 C80 1.524(19) .
F6 C80 1.51(2) .
C1 C2 1.410(10) .
C1 C18 1.448(10) .
C2 C3 1.407(9) .
C2 C11 1.473(10) .
C3 C4 1.465(10) .
C4 C5 1.383(10) .
C4 C9 1.395(10) .
C5 C6 1.356(11) .
C6 C7 1.427(12) .
C7 C8 1.359(12) .
C8 C9 1.415(11) .
C9 C10 1.457(10) .
C10 C11 1.430(10) .
C11 C12 1.395(10) .
C12 C13 1.464(10) .
C13 C14 1.393(10) .
C13 C18 1.404(11) .
C14 C15 1.397(12) .
C15 C16 1.371(14) .
C16 C17 1.370(11) .
C17 C18 1.410(11) .
C19 C20 1.408(14) .
C20 C21 1.391(14) .
C21 C22 1.377(13) .
C22 C23 1.381(12) .
C23 C24 1.488(11) .
C24 C25 1.368(10) .
C25 C26 1.377(11) .
C26 C27 1.386(12) .
C26 C36 1.456(10) .
C27 C28 1.364(12) .
C28 C29 1.487(14) .
C29 C30 1.403(17) .
C30 C31 1.387(19) .
C31 C32 1.39(2) .
C32 C33 1.41(2) .
C34 C35 1.371(11) .
C35 C36 1.394(11) .
C36 C37 1.403(11) .
C37 C38 1.358(11) .
C39 C40 1.399(19) .
C40 C41 1.361(17) .
C41 C42 1.429(16) .
C42 C43 1.364(15) .
C43 C44 1.511(14) .
C44 C45 1.365(12) .
C45 C46 1.354(13) .
C46 C47 1.360(13) .
C46 C56 1.505(11) .
C47 C48 1.420(12) .
C48 C49 1.491(14) .
C49 C50 1.326(19) .
C50 C51 1.426(19) .
C51 C52 1.34(2) .
C52 C53 1.38(2) .
C54 C55 1.346(11) .
C55 C56 1.375(13) .
C56 C57 1.376(12) .
C57 C58 1.390(11) .
C59 C60 1.404(11) .
C59 C63 1.441(10) .
C59 C64 1.524(10) .
C60 C61 1.439(10) .
C60 C65 1.527(12) .
C61 C62 1.439(12) .
C61 C66 1.475(11) .
C62 C63 1.436(10) .
C62 C67 1.473(10) .
C63 C68 1.482(11) .
C69 C73 1.443(13) .
C69 C70 1.451(12) .
C69 C74 1.492(13) .
C70 C71 1.407(13) .
C70 C75 1.498(13) .
C71 C72 1.441(11) .
C71 C76 1.475(12) .
C72 C73 1.410(13) .
C72 C77 1.485(14) .
C73 C78 1.459(12) .
C81 F8 1.27(2) .
C81 F7 1.29(2) .
C81 F9 1.39(2) .
C81 S3 1.775(16) .
O11 S3 1.419(17) .
O12 S3 1.432(13) .
O13 S3 1.482(13) .
C81' F9' 1.281(17) .
C81' F7' 1.336(16) .
C81' F8' 1.359(18) .
C81' S3' 1.761(15) .
O11' S3' 1.392(18) .
O12' S3' 1.441(16) .
O17 C82 1.63(3) .

loop_
_platon_squeeze_void_nr
_platon_squeeze_void_average_x
_platon_squeeze_void_average_y
_platon_squeeze_void_average_z
_platon_squeeze_void_volume
_platon_squeeze_void_count_electrons
1 0.334 -0.204 0.002 275.9 62.9
2 0.666 0.204 0.998 276.1 70.5
3 0.666 0.296 0.498 276.0 69.2
4 0.151 0.207 0.139 12.8 -0.7
5 0.151 0.293 0.639 12.7 -1.4
6 0.334 0.704 0.502 276.1 63.4
7 0.849 0.707 0.361 12.8 0.0
8 0.849 0.793 0.861 12.7 -1.1
